data_2244227
loop_
_publ_author_name
'Wark, Stephen'
'Lyons, Megan J.'
'Slawin, Alexandra M. Z.'
'Harrison, William T. A.'

_publ_section_title
;
 Consistent zincophosphite 4-ring 'ladder' chain structural motif with
 isomeric ligands.
;
_journal_coeditor_code PK2681
_journal_issue 'Pt 4'
_journal_name_full 'Acta crystallographica. Section E, Crystallographic communications'
_journal_page_first 272
_journal_page_last 279
_journal_paper_doi 10.1107/S2056989023002062
_journal_volume 79
_journal_year 2023
_chemical_absolute_configuration ad
_chemical_formula_iupac '[Zn (H P O3) (C6 H8 N2)]'
_chemical_formula_moiety 'C6 H9 N2 O3 P Zn'
_chemical_formula_sum 'C6 H9 N2 O3 P Zn'
_chemical_formula_weight 253.49
_chemical_name_systematic
;
Poly[(2-amino-5-methylpyridine)-\m~3~-phosphonato-zinc]
;
_space_group_crystal_system orthorhombic
_space_group_IT_number 19
_space_group_name_Hall 'P 2ac 2ab'
_space_group_name_H-M_alt 'P 21 21 21'
_atom_sites_solution_hydrogens mixed
_atom_sites_solution_primary dual
_audit_creation_method SHELXL-2018/3
_cell_angle_alpha 90
_cell_angle_beta 90
_cell_angle_gamma 90
_cell_formula_units_Z 4
_cell_length_a 5.1487(9)
_cell_length_b 8.5316(19)
_cell_length_c 20.371(5)
_cell_measurement_reflns_used 3214
_cell_measurement_temperature 93(2)
_cell_measurement_theta_max 27.5
_cell_measurement_theta_min 2.6
_cell_volume 894.8(3)
_computing_cell_refinement
;
CrystalClear (Rigaku, 2015)
;
_computing_data_collection
;
CrystalClear (Rigaku, 2015)
;
_computing_data_reduction
;
CrystalClear (Rigaku, 2015)
;
_computing_molecular_graphics
;
ORTEP-3 for Windows (Farrugia, 2012)
;
_computing_publication_material
;
publCIF (Westrip, 2010)
;
_computing_structure_refinement
;
SHELXL-2018/3 (Sheldrick, 2015)
;
_computing_structure_solution
;
SHELXS-97 (Sheldrick, 2008)
;
_diffrn_ambient_temperature 93(2)
_diffrn_measured_fraction_theta_full 0.996
_diffrn_measured_fraction_theta_max 0.996
_diffrn_measurement_device 'AFC8: Eulerian 3 circle'
_diffrn_measurement_device_type 'Rigaku Pilatus 200K CCD'
_diffrn_measurement_method \w
_diffrn_radiation_type MoK\a
_diffrn_radiation_wavelength 0.71073
_diffrn_reflns_av_R_equivalents 0.0671
_diffrn_reflns_av_unetI/netI 0.0460
_diffrn_reflns_limit_h_max 6
_diffrn_reflns_limit_h_min -6
_diffrn_reflns_limit_k_max 10
_diffrn_reflns_limit_k_min -10
_diffrn_reflns_limit_l_max 24
_diffrn_reflns_limit_l_min -23
_diffrn_reflns_number 13254
_diffrn_reflns_theta_full 25.242
_diffrn_reflns_theta_max 25.310
_diffrn_reflns_theta_min 2.588
_exptl_absorpt_coefficient_mu 2.897
_exptl_absorpt_correction_T_max 1.000
_exptl_absorpt_correction_T_min 0.505
_exptl_absorpt_correction_type multi-scan
_exptl_absorpt_process_details
;
CrystalClear (Rigaku, 2015)
;
_exptl_crystal_colour colourless
_exptl_crystal_density_diffrn 1.882
_exptl_crystal_description prism
_exptl_crystal_F_000 512
_exptl_crystal_size_max 0.150
_exptl_crystal_size_mid 0.050
_exptl_crystal_size_min 0.030
_refine_diff_density_max 0.587
_refine_diff_density_min -0.415
_refine_ls_abs_structure_details
;
Parsons <i>et al.</i>,  2013
;
_refine_ls_abs_structure_Flack 0.011(6)
_refine_ls_extinction_method none
_refine_ls_goodness_of_fit_ref 1.007
_refine_ls_hydrogen_treatment mixed
_refine_ls_matrix_type full
_refine_ls_number_parameters 125
_refine_ls_number_reflns 1630
_refine_ls_number_restraints 0
_refine_ls_restrained_S_all 1.007
_refine_ls_R_factor_all 0.0216
_refine_ls_R_factor_gt 0.0210
_refine_ls_shift/su_max 0.001
_refine_ls_shift/su_mean 0.000
_refine_ls_structure_factor_coef Fsqd
_refine_ls_weighting_details 'w=1/[\s^2^(Fo^2^)+(0.0239P)^2^+0.0724P] where P=(Fo^2^+2Fc^2^)/3'
_refine_ls_weighting_scheme calc
_refine_ls_wR_factor_gt 0.0510
_refine_ls_wR_factor_ref 0.0511
_reflns_number_gt 1599
_reflns_number_total 1630
_reflns_threshold_expression 'I > 2\s(I)'
_cod_data_source_file pk2681sup1.cif
_cod_data_source_block III
_cod_depositor_comments 'Adding full bibliography for 2244225--2244229.cif.'
_cod_database_code 2244227
_cod_database_fobs_code 2244227
_shelx_space_group_comment
;
The symmetry employed for this shelxl refinement is uniquely defined
by the following loop, which should always be used as a source of
symmetry information in preference to the above space-group names.
They are only intended as comments.
;
_shelx_estimated_absorpt_t_min 0.670
_shelx_estimated_absorpt_t_max 0.918

loop_
_space_group_symop_operation_xyz
'x, y, z'
'-x+1/2, -y, z+1/2'
'x+1/2, -y+1/2, -z'
'-x, y+1/2, -z+1/2'

loop_
_atom_site_type_symbol
_atom_site_label
_atom_site_fract_x
_atom_site_fract_y
_atom_site_fract_z
_atom_site_U_iso_or_equiv
_atom_site_adp_type
_atom_site_calc_flag
_atom_site_occupancy
_atom_site_disorder_assembly
_atom_site_disorder_group
Zn Zn1 0.72989(7) 0.60753(3) 0.06019(2) 0.01077(13) Uani d 1 . .
P P1 0.23596(17) 0.80347(7) 0.08606(3) 0.01135(19) Uani d 1 . .
H H1 0.143314 0.860290 0.141598 0.014 Uiso calc 1 . .
O O1 0.5244(4) 0.7749(2) 0.09764(10) 0.0133(5) Uani d 1 . .
O O2 0.1793(4) 0.9268(2) 0.03353(10) 0.0133(4) Uani d 1 . .
O O3 0.0960(4) 0.6496(2) 0.07460(10) 0.0163(5) Uani d 1 . .
C C1 0.7698(7) 0.2687(3) 0.09670(13) 0.0125(6) Uani d 1 . .
C C2 0.6882(6) 0.1306(3) 0.12868(15) 0.0159(7) Uani d 1 . .
H H2 0.762594 0.032284 0.117423 0.019 Uiso calc 1 . .
C C3 0.5011(7) 0.1398(3) 0.17599(15) 0.0152(6) Uani d 1 . .
H H3 0.447008 0.046999 0.197875 0.018 Uiso calc 1 . .
C C4 0.3865(6) 0.2842(3) 0.19301(14) 0.0141(6) Uani d 1 . .
C C5 0.4702(6) 0.4120(3) 0.15785(14) 0.0136(6) Uani d 1 . .
H H5 0.393376 0.510660 0.167355 0.016 Uiso calc 1 . .
C C6 0.1796(6) 0.2972(3) 0.24478(15) 0.0181(7) Uani d 1 . .
H H6A 0.040112 0.222380 0.235356 0.027 Uiso calc 1 . .
H H6B 0.108871 0.403897 0.244860 0.027 Uiso calc 1 . .
H H6C 0.254815 0.274000 0.287887 0.027 Uiso calc 1 . .
N N1 0.6561(5) 0.4067(3) 0.11026(11) 0.0116(5) Uani d 1 . .
N N2 0.9566(5) 0.2636(3) 0.04934(13) 0.0168(6) Uani d 1 . .
H H2A 1.056(7) 0.350(4) 0.0429(17) 0.020 Uiso d 1 . .
H H2B 1.045(7) 0.189(5) 0.0452(17) 0.020 Uiso d 1 . .

loop_
_atom_site_aniso_label
_atom_site_aniso_U_11
_atom_site_aniso_U_22
_atom_site_aniso_U_33
_atom_site_aniso_U_12
_atom_site_aniso_U_13
_atom_site_aniso_U_23
Zn1 0.01207(19) 0.0079(2) 0.0123(2) -0.00022(13) -0.00027(14) 0.00120(10)
P1 0.0124(4) 0.0098(3) 0.0119(4) 0.0014(3) -0.0003(3) 0.0005(3)
O1 0.0133(11) 0.0114(9) 0.0152(11) -0.0001(9) -0.0013(9) -0.0003(8)
O2 0.0180(11) 0.0108(9) 0.0111(10) 0.0021(8) -0.0004(9) 0.0009(8)
O3 0.0123(11) 0.0137(10) 0.0228(11) -0.0010(8) -0.0035(10) 0.0024(8)
C1 0.0160(16) 0.0131(12) 0.0085(14) -0.0009(13) -0.0046(14) -0.0004(10)
C2 0.0206(17) 0.0096(13) 0.0175(16) 0.0003(12) -0.0030(14) -0.0005(11)
C3 0.0218(15) 0.0101(13) 0.0139(15) -0.0035(12) -0.0042(13) 0.0033(11)
C4 0.0159(15) 0.0137(14) 0.0128(16) -0.0024(12) -0.0036(14) 0.0018(11)
C5 0.0149(15) 0.0108(13) 0.0152(16) 0.0008(13) -0.0022(12) -0.0020(12)
C6 0.0184(16) 0.0204(15) 0.0156(17) -0.0026(13) 0.0016(13) 0.0014(12)
N1 0.0151(13) 0.0097(10) 0.0101(12) 0.0003(10) -0.0004(10) 0.0006(9)
N2 0.0190(15) 0.0110(13) 0.0205(15) 0.0040(11) 0.0026(12) -0.0010(11)

loop_
_atom_type_symbol
_atom_type_description
_atom_type_scat_dispersion_real
_atom_type_scat_dispersion_imag
_atom_type_scat_source
C C 0.0033 0.0016 'International Tables Vol C Tables 4.2.6.8 and 6.1.1.4'
H H 0.0000 0.0000 'International Tables Vol C Tables 4.2.6.8 and 6.1.1.4'
N N 0.0061 0.0033 'International Tables Vol C Tables 4.2.6.8 and 6.1.1.4'
O O 0.0106 0.0060 'International Tables Vol C Tables 4.2.6.8 and 6.1.1.4'
P P 0.1023 0.0942 'International Tables Vol C Tables 4.2.6.8 and 6.1.1.4'
Zn Zn 0.2839 1.4301 'International Tables Vol C Tables 4.2.6.8 and 6.1.1.4'

loop_
_geom_angle_atom_site_label_1
_geom_angle_atom_site_label_2
_geom_angle_atom_site_label_3
_geom_angle_site_symmetry_1
_geom_angle_site_symmetry_3
_geom_angle
_geom_angle_publ_flag
O1 Zn1 O3 . 1_655 109.56(9) ?
O1 Zn1 O2 . 3_565 115.09(8) ?
O3 Zn1 O2 1_655 3_565 107.80(9) ?
O1 Zn1 N1 . . 108.82(9) ?
O3 Zn1 N1 1_655 . 105.19(9) ?
O2 Zn1 N1 3_565 . 109.90(8) ?
O3 P1 O1 . . 110.43(11) ?
O3 P1 O2 . . 113.41(12) ?
O1 P1 O2 . . 113.86(12) ?
O3 P1 H1 . . 106.2 ?
O1 P1 H1 . . 106.2 ?
O2 P1 H1 . . 106.2 ?
P1 O1 Zn1 . . 126.17(12) ?
P1 O2 Zn1 . 3_465 123.84(11) ?
P1 O3 Zn1 . 1_455 130.19(13) ?
N1 C1 N2 . . 118.8(2) ?
N1 C1 C2 . . 120.5(3) ?
N2 C1 C2 . . 120.7(2) ?
C3 C2 C1 . . 119.2(3) ?
C3 C2 H2 . . 120.4 ?
C1 C2 H2 . . 120.4 ?
C2 C3 C4 . . 121.3(3) ?
C2 C3 H3 . . 119.4 ?
C4 C3 H3 . . 119.4 ?
C5 C4 C3 . . 115.8(3) ?
C5 C4 C6 . . 121.9(3) ?
C3 C4 C6 . . 122.3(3) ?
N1 C5 C4 . . 124.4(3) ?
N1 C5 H5 . . 117.8 ?
C4 C5 H5 . . 117.8 ?
C4 C6 H6A . . 109.5 ?
C4 C6 H6B . . 109.5 ?
H6A C6 H6B . . 109.5 ?
C4 C6 H6C . . 109.5 ?
H6A C6 H6C . . 109.5 ?
H6B C6 H6C . . 109.5 ?
C1 N1 C5 . . 118.8(2) ?
C1 N1 Zn1 . . 123.69(19) ?
C5 N1 Zn1 . . 117.45(18) ?
C1 N2 H2A . . 118(2) ?
C1 N2 H2B . . 121(3) ?
H2A N2 H2B . . 108(3) ?

loop_
_geom_bond_atom_site_label_1
_geom_bond_atom_site_label_2
_geom_bond_site_symmetry_2
_geom_bond_distance
_geom_bond_publ_flag
Zn1 O1 . 1.9343(19) ?
Zn1 O3 1_655 1.941(2) ?
Zn1 O2 3_565 1.949(2) ?
Zn1 N1 . 2.030(2) ?
P1 O3 . 1.515(2) ?
P1 O1 . 1.523(2) ?
P1 O2 . 1.529(2) ?
P1 H1 . 1.3200 ?
C1 N1 . 1.344(3) ?
C1 N2 . 1.363(4) ?
C1 C2 . 1.411(4) ?
C2 C3 . 1.365(5) ?
C2 H2 . 0.9500 ?
C3 C4 . 1.409(4) ?
C3 H3 . 0.9500 ?
C4 C5 . 1.374(4) ?
C4 C6 . 1.503(4) ?
C5 N1 . 1.363(4) ?
C5 H5 . 0.9500 ?
C6 H6A . 0.9800 ?
C6 H6B . 0.9800 ?
C6 H6C . 0.9800 ?
N2 H2A . 0.90(4) ?
N2 H2B . 0.79(4) ?

loop_
_geom_hbond_atom_site_label_D
_geom_hbond_atom_site_label_H
_geom_hbond_atom_site_label_A
_geom_hbond_site_symmetry_A
_geom_hbond_distance_DH
_geom_hbond_distance_HA
_geom_hbond_distance_DA
_geom_hbond_angle_DHA
_geom_hbond_publ_flag
N2 H2B O2 1_645 0.79(4) 2.35(4) 3.111(3) 162(3) yes
C2 H2 O1 1_545 0.95 2.55 3.212(3) 127 yes

loop_
_geom_torsion_atom_site_label_1
_geom_torsion_atom_site_label_2
_geom_torsion_atom_site_label_3
_geom_torsion_atom_site_label_4
_geom_torsion_site_symmetry_1
_geom_torsion_site_symmetry_2
_geom_torsion_site_symmetry_3
_geom_torsion_site_symmetry_4
_geom_torsion
_geom_torsion_publ_flag
O3 P1 O1 Zn1 . . . . 31.32(19) ?
O2 P1 O1 Zn1 . . . . -97.61(15) ?
O3 P1 O2 Zn1 . . . 3_465 -54.86(18) ?
O1 P1 O2 Zn1 . . . 3_465 72.54(16) ?
O1 P1 O3 Zn1 . . . 1_455 177.67(14) ?
O2 P1 O3 Zn1 . . . 1_455 -53.2(2) ?
N1 C1 C2 C3 . . . . -3.3(5) ?
N2 C1 C2 C3 . . . . 179.9(3) ?
C1 C2 C3 C4 . . . . 0.6(5) ?
C2 C3 C4 C5 . . . . 1.7(5) ?
C2 C3 C4 C6 . . . . 179.8(3) ?
C3 C4 C5 N1 . . . . -1.6(4) ?
C6 C4 C5 N1 . . . . -179.7(3) ?
N2 C1 N1 C5 . . . . -179.7(3) ?
C2 C1 N1 C5 . . . . 3.4(4) ?
N2 C1 N1 Zn1 . . . . 4.0(4) ?
C2 C1 N1 Zn1 . . . . -172.9(2) ?
C4 C5 N1 C1 . . . . -0.9(4) ?
C4 C5 N1 Zn1 . . . . 175.6(2) ?
